data_7118295
loop_
_publ_author_name
'K\"uhne, Irina A'
'Mereacre, Valeriu'
'Anson, Christopher E.'
'Powell, Annie K.'

_publ_section_title
;
 Nine members of a family of nine-membered cyclic coordination clusters;
 Fe6Ln3 wheels (Ln = Gd to Lu and Y).
;
_journal_issue 5
_journal_name_full 'Chemical communications (Cambridge, England)'
_journal_page_first 1021
_journal_page_last 1024
_journal_paper_doi 10.1039/c5cc08887a
_journal_volume 52
_journal_year 2016
_chemical_formula_moiety 'C99 H99 Fe6 N6 O39 Tb3, 4(H2 O), 7(C H4 O)'
_chemical_formula_sum 'C106 H135 Fe6 N6 O50 Tb3'
_chemical_formula_weight 3105.05
_chemical_name_systematic
;
 ?
;
_space_group_crystal_system monoclinic
_space_group_IT_number 15
_space_group_name_Hall '-C 2yc'
_space_group_name_H-M_alt 'C 1 2/c 1'
_symmetry_space_group_name_Hall '-C 2yc'
_symmetry_space_group_name_H-M 'C 1 2/c 1'
_atom_sites_solution_hydrogens mixed
_atom_sites_solution_primary direct
_atom_sites_solution_secondary difmap
_audit_creation_method SHELXL-2013
_audit_update_record
;
2015-10-12 deposited with the CCDC.
2015-11-13 downloaded from the CCDC.
;
_cell_angle_alpha 90
_cell_angle_beta 124.572(2)
_cell_angle_gamma 90
_cell_formula_units_Z 4
_cell_length_a 29.189(3)
_cell_length_b 26.117(3)
_cell_length_c 20.479(2)
_cell_measurement_reflns_used 11004
_cell_measurement_temperature 100(2)
_cell_measurement_theta_max 27.81
_cell_measurement_theta_min 2.25
_cell_volume 12855(2)
_computing_cell_refinement 'SMART-NT 5.6 (Bruker AXS Inc., 2000)'
_computing_data_collection 'SMART-NT 5.6 (Bruker AXS Inc., 2000)'
_computing_data_reduction 'SAINT+ 6.45 (Bruker AXS Inc., 2000)'
_computing_molecular_graphics 'Diamond 2.1 (Crystal Impact, 1998)'
_computing_publication_material 'SHELXL-2014/7 (Sheldrick, 2015)'
_computing_structure_refinement 'SHELXL-2014/7 (Sheldrick, 2015)'
_computing_structure_solution 'SHELXTL 6.14 (BrukerAXS Inc., 2003)'
_diffrn_ambient_temperature 100(2)
_diffrn_detector_area_resol_mean 8.333
_diffrn_measured_fraction_theta_full 0.997
_diffrn_measured_fraction_theta_max 0.912
_diffrn_measurement_device_type 'Bruker SMART Apex'
_diffrn_measurement_method 'CCD area detector, \w-scans'
_diffrn_radiation_monochromator graphite
_diffrn_radiation_type MoK\a
_diffrn_radiation_wavelength 0.71073
_diffrn_reflns_av_R_equivalents 0.0426
_diffrn_reflns_av_unetI/netI 0.0575
_diffrn_reflns_laue_measured_fraction_full 0.997
_diffrn_reflns_laue_measured_fraction_max 0.912
_diffrn_reflns_limit_h_max 38
_diffrn_reflns_limit_h_min -24
_diffrn_reflns_limit_k_max 33
_diffrn_reflns_limit_k_min -33
_diffrn_reflns_limit_l_max 23
_diffrn_reflns_limit_l_min -27
_diffrn_reflns_number 30941
_diffrn_reflns_point_group_measured_fraction_full 0.997
_diffrn_reflns_point_group_measured_fraction_max 0.912
_diffrn_reflns_theta_full 25.250
_diffrn_reflns_theta_max 28.094
_diffrn_reflns_theta_min 1.972
_diffrn_source 'rotating anode'
_exptl_absorpt_coefficient_mu 2.371
_exptl_absorpt_correction_T_max 0.871
_exptl_absorpt_correction_T_min 0.553
_exptl_absorpt_correction_type multi-scan
_exptl_absorpt_process_details 'SADABS 2.10 (Bruker AXS Inc., 2005)'
_exptl_crystal_colour black
_exptl_crystal_density_diffrn 1.604
_exptl_crystal_description block
_exptl_crystal_F_000 6256
_exptl_crystal_preparation 'Magnetic properties'
_exptl_crystal_recrystallization_method 'Re-crystallisation from solvent: '
_exptl_crystal_size_max 0.280
_exptl_crystal_size_mid 0.090
_exptl_crystal_size_min 0.070
_refine_diff_density_max 2.875
_refine_diff_density_min -1.523
_refine_diff_density_rms 0.166
_refine_ls_extinction_method none
_refine_ls_goodness_of_fit_ref 1.035
_refine_ls_hydrogen_treatment mixed
_refine_ls_matrix_type full
_refine_ls_number_parameters 770
_refine_ls_number_reflns 14288
_refine_ls_number_restraints 32
_refine_ls_restrained_S_all 1.042
_refine_ls_R_factor_all 0.0679
_refine_ls_R_factor_gt 0.0476
_refine_ls_shift/su_max 0.002
_refine_ls_shift/su_mean 0.000
_refine_ls_structure_factor_coef Fsqd
_refine_ls_weighting_details
;
 w=1/[\s^2^(Fo^2^)+(0.0779P)^2^+33.8442P]
 where P=(Fo^2^+2Fc^2^)/3
;
_refine_ls_weighting_scheme calc
_refine_ls_wR_factor_gt 0.1259
_refine_ls_wR_factor_ref 0.1373
_reflns_Friedel_coverage 0.000
_reflns_number_gt 11040
_reflns_number_total 14288
_reflns_threshold_expression 'I > 2\s(I)'
_cod_data_source_file c5cc08887a2.cif
_cod_data_source_block 14eik
_cod_original_cell_volume 12854(2)
_cod_database_code 7118295
_shelx_space_group_comment
;
The symmetry employed for this shelxl refinement is uniquely defined
by the following loop, which should always be used as a source of
symmetry information in preference to the above space-group names.
They are only intended as comments.
;
_shelx_estimated_absorpt_t_min 0.557
_shelx_estimated_absorpt_t_max 0.852
_shelxl_version_number 2013-2

loop_
_space_group_symop_operation_xyz
'x, y, z'
'-x, y, -z+1/2'
'x+1/2, y+1/2, z'
'-x+1/2, y+1/2, -z+1/2'
'-x, -y, -z'
'x, -y, z-1/2'
'-x+1/2, -y+1/2, -z'
'x+1/2, -y+1/2, z-1/2'

loop_
_atom_site_label
_atom_site_type_symbol
_atom_site_fract_x
_atom_site_fract_y
_atom_site_fract_z
_atom_site_U_iso_or_equiv
_atom_site_adp_type
_atom_site_occupancy
_atom_site_site_symmetry_order
_atom_site_calc_flag
_atom_site_refinement_flags_posn
_atom_site_refinement_flags_adp
_atom_site_refinement_flags_occupancy
_atom_site_disorder_assembly
_atom_site_disorder_group
Tb1 Tb 0.5000 0.73068(2) 0.2500 0.02319(9) Uani 1 2 d S T P . .
Tb2 Tb 0.33702(2) 0.43547(2) 0.22946(2) 0.02097(8) Uani 1 1 d . . . . .
Fe1 Fe 0.39216(3) 0.67239(3) 0.24074(4) 0.02182(16) Uani 1 1 d . . . . .
Fe2 Fe 0.33088(3) 0.56567(3) 0.23132(4) 0.02182(16) Uani 1 1 d . . . . .
Fe3 Fe 0.44174(3) 0.36533(3) 0.24510(4) 0.01939(15) Uani 1 1 d . . . . .
O1 O 0.47307(14) 0.67776(13) 0.3102(2) 0.0244(7) Uani 1 1 d . . . . .
C1 C 0.5033(2) 0.6531(2) 0.3845(3) 0.0358(13) Uani 1 1 d . . . . .
H1A H 0.4971 0.6709 0.4210 0.054 Uiso 1 1 calc R U . . .
H1B H 0.5430 0.6537 0.4059 0.054 Uiso 1 1 calc R U . . .
H1C H 0.4908 0.6175 0.3782 0.054 Uiso 1 1 calc R U . . .
O2 O 0.39644(13) 0.59596(13) 0.2392(2) 0.0243(7) Uani 1 1 d . . . . .
C2 C 0.4226(3) 0.5747(3) 0.2057(6) 0.063(2) Uani 1 1 d . . . . .
H2A H 0.4281 0.5379 0.2171 0.095 Uiso 1 1 calc R U . . .
H2B H 0.4588 0.5913 0.2284 0.095 Uiso 1 1 calc R U . . .
H2C H 0.3993 0.5800 0.1482 0.095 Uiso 1 1 calc R U . . .
O3 O 0.32134(14) 0.50958(13) 0.1605(2) 0.0248(7) Uani 1 1 d . . . . .
C3 C 0.2859(3) 0.5203(2) 0.0777(3) 0.0399(14) Uani 1 1 d . . . . .
H3A H 0.2481 0.5272 0.0629 0.060 Uiso 1 1 calc R U . . .
H3B H 0.2853 0.4907 0.0478 0.060 Uiso 1 1 calc R U . . .
H3C H 0.3000 0.5503 0.0656 0.060 Uiso 1 1 calc R U . . .
O4 O 0.42920(13) 0.41561(13) 0.3038(2) 0.0244(7) Uani 1 1 d . . . . .
C4 C 0.4732(2) 0.4277(3) 0.3833(4) 0.0407(15) Uani 1 1 d . . . . .
H4A H 0.4762 0.4008 0.4189 0.061 Uiso 1 1 calc R U . . .
H4B H 0.4654 0.4605 0.3983 0.061 Uiso 1 1 calc R U . . .
H4C H 0.5083 0.4300 0.3874 0.061 Uiso 1 1 calc R U . . .
O5 O 0.5000 0.40906(18) 0.2500 0.0228(10) Uani 1 2 d S T P . .
C5 C 0.5000 0.4615(3) 0.2500 0.066(3) Uani 1 2 d S T P . .
H5A H 0.4904 0.4740 0.1985 0.099 Uiso 0.5 1 calc R U P . .
H5B H 0.5370 0.4740 0.2920 0.099 Uiso 0.5 1 calc R U P . .
H5C H 0.4726 0.4740 0.2595 0.099 Uiso 0.5 1 calc R U P . .
O6 O 0.40885(13) 0.69535(13) 0.1614(2) 0.0237(7) Uani 1 1 d . . . . .
C6 C 0.3723(2) 0.71486(19) 0.0886(3) 0.0240(10) Uani 1 1 d . . . . .
C7 C 0.3918(2) 0.7492(2) 0.0565(3) 0.0275(11) Uani 1 1 d . . . . .
C8 C 0.3580(2) 0.7688(2) -0.0181(3) 0.0337(13) Uani 1 1 d . . . . .
H8 H 0.3722 0.7920 -0.0382 0.040 Uiso 1 1 calc R U . . .
C9 C 0.3020(2) 0.7542(2) -0.0646(4) 0.0389(14) Uani 1 1 d . . . . .
H9 H 0.2781 0.7674 -0.1168 0.047 Uiso 1 1 calc R U . . .
C10 C 0.2815(2) 0.7211(2) -0.0353(3) 0.0334(12) Uani 1 1 d . . . . .
H10 H 0.2434 0.7113 -0.0678 0.040 Uiso 1 1 calc R U . . .
C11 C 0.3155(2) 0.7017(2) 0.0412(3) 0.0284(11) Uani 1 1 d . . . . .
C12 C 0.2899(2) 0.6669(2) 0.0679(3) 0.0282(11) Uani 1 1 d . . . . .
H12 H 0.2544 0.6530 0.0292 0.034 Uiso 1 1 calc R U . . .
N1 N 0.31275(17) 0.65419(15) 0.1400(3) 0.0237(9) Uani 1 1 d . . . . .
O7 O 0.28429(14) 0.61929(13) 0.1547(2) 0.0264(8) Uani 1 1 d . . . . .
O8 O 0.44829(15) 0.76104(14) 0.1083(2) 0.0298(8) Uani 1 1 d . . . . .
C13 C 0.4731(3) 0.7866(3) 0.0733(4) 0.0529(19) Uani 1 1 d . . . . .
H13A H 0.4624 0.7690 0.0242 0.079 Uiso 1 1 calc R U . . .
H13B H 0.5137 0.7860 0.1105 0.079 Uiso 1 1 calc R U . . .
H13C H 0.4603 0.8222 0.0613 0.079 Uiso 1 1 calc R U . . .
O9 O 0.36699(14) 0.50837(13) 0.3149(2) 0.0227(7) Uani 1 1 d . . . . .
C14 C 0.3686(2) 0.50774(18) 0.3820(3) 0.0222(10) Uani 1 1 d . . . . .
C15 C 0.3664(2) 0.46081(19) 0.4127(3) 0.0250(10) Uani 1 1 d . . . . .
C16 C 0.3697(2) 0.4571(2) 0.4829(3) 0.0314(12) Uani 1 1 d . . . . .
H16 H 0.3681 0.4245 0.5022 0.038 Uiso 1 1 calc R U . . .
C17 C 0.3755(3) 0.5011(2) 0.5244(3) 0.0345(13) Uani 1 1 d . . . . .
H17 H 0.3783 0.4988 0.5729 0.041 Uiso 1 1 calc R U . . .
C18 C 0.3770(2) 0.5483(2) 0.4953(3) 0.0313(12) Uani 1 1 d . . . . .
H18 H 0.3811 0.5784 0.5243 0.038 Uiso 1 1 calc R U . . .
C19 C 0.3728(2) 0.55271(19) 0.4240(3) 0.0262(11) Uani 1 1 d . . . . .
C20 C 0.3774(2) 0.6043(2) 0.4006(3) 0.0277(11) Uani 1 1 d . . . . .
H20 H 0.3910 0.6310 0.4387 0.033 Uiso 1 1 calc R U . . .
N2 N 0.36389(17) 0.61502(16) 0.3304(3) 0.0253(9) Uani 1 1 d . . . . .
O10 O 0.37342(15) 0.66419(13) 0.3187(2) 0.0277(8) Uani 1 1 d . . . . .
O11 O 0.36097(15) 0.41828(13) 0.3680(2) 0.0259(7) Uani 1 1 d . . . . .
C21 C 0.3782(3) 0.3702(2) 0.4107(4) 0.0438(15) Uani 1 1 d . . . . .
H21A H 0.4129 0.3752 0.4630 0.066 Uiso 1 1 calc R U . . .
H21B H 0.3840 0.3448 0.3809 0.066 Uiso 1 1 calc R U . . .
H21C H 0.3492 0.3580 0.4172 0.066 Uiso 1 1 calc R U . . .
O12 O 0.36638(13) 0.39381(12) 0.15338(19) 0.0209(7) Uani 1 1 d . . . . .
C22 C 0.3299(2) 0.36588(18) 0.0892(3) 0.0223(10) Uani 1 1 d . . . . .
C23 C 0.2724(2) 0.3730(2) 0.0527(3) 0.0290(11) Uani 1 1 d . . . . .
C24 C 0.2332(2) 0.3470(2) -0.0149(4) 0.0392(14) Uani 1 1 d . . . . .
H24 H 0.1947 0.3525 -0.0381 0.047 Uiso 1 1 calc R U . . .
C25 C 0.2498(2) 0.3125(2) -0.0494(4) 0.0426(15) Uani 1 1 d . . . . .
H25 H 0.2227 0.2945 -0.0961 0.051 Uiso 1 1 calc R U . . .
C26 C 0.3052(2) 0.3046(2) -0.0156(3) 0.0345(13) Uani 1 1 d . . . . .
H26 H 0.3164 0.2814 -0.0398 0.041 Uiso 1 1 calc R U . . .
C27 C 0.3457(2) 0.33008(19) 0.0537(3) 0.0239(10) Uani 1 1 d . . . . .
C28 C 0.4036(2) 0.31955(18) 0.0841(3) 0.0244(10) Uani 1 1 d . . . . .
H28A H 0.4113 0.3025 0.0503 0.029 Uiso 1 1 calc R U . . .
N3 N 0.44460(16) 0.33209(15) 0.1540(2) 0.0212(8) Uani 1 1 d . . . . .
O13 O 0.49696(13) 0.32172(13) 0.1725(2) 0.0249(7) Uani 1 1 d D . . . .
O14 O 0.25940(14) 0.40849(15) 0.0905(2) 0.0334(9) Uani 1 1 d . . . . .
C29 C 0.2009(2) 0.4190(3) 0.0522(4) 0.061(2) Uani 1 1 d . . . . .
H29A H 0.1851 0.4320 -0.0014 0.091 Uiso 1 1 calc R U . . .
H29B H 0.1962 0.4446 0.0829 0.091 Uiso 1 1 calc R U . . .
H29C H 0.1816 0.3874 0.0491 0.091 Uiso 1 1 calc R U . . .
O15 O 0.43798(14) 0.79120(13) 0.2405(2) 0.0285(8) Uani 1 1 d . . . . .
O16 O 0.37281(15) 0.74778(13) 0.2436(2) 0.0297(8) Uani 1 1 d . . . . .
C30 C 0.3913(2) 0.7878(2) 0.2301(3) 0.0258(11) Uani 1 1 d . . . . .
C31 C 0.3537(2) 0.8335(2) 0.1978(3) 0.0312(12) Uani 1 1 d . . . . .
C32 C 0.3592(3) 0.8694(2) 0.1520(4) 0.0427(15) Uani 1 1 d . . . . .
H32 H 0.3878 0.8655 0.1435 0.051 Uiso 1 1 calc R U . . .
C33 C 0.3232(3) 0.9105(3) 0.1193(5) 0.063(2) Uani 1 1 d . . . . .
H33 H 0.3273 0.9348 0.0884 0.075 Uiso 1 1 calc R U . . .
C34 C 0.2817(3) 0.9164(3) 0.1309(5) 0.066(2) Uani 1 1 d . . . . .
H34 H 0.2570 0.9447 0.1078 0.079 Uiso 1 1 calc R U . . .
C35 C 0.2756(3) 0.8814(3) 0.1759(5) 0.056(2) Uani 1 1 d . . . . .
H35 H 0.2474 0.8861 0.1852 0.067 Uiso 1 1 calc R U . . .
C36 C 0.3109(3) 0.8392(2) 0.2075(4) 0.0440(15) Uani 1 1 d . . . . .
H36 H 0.3054 0.8141 0.2361 0.053 Uiso 1 1 calc R U . . .
O17 O 0.26065(15) 0.54913(14) 0.2278(2) 0.0314(9) Uani 1 1 d . . . . .
O18 O 0.25765(13) 0.46326(13) 0.2206(2) 0.0259(8) Uani 1 1 d . . . . .
C37 C 0.2405(2) 0.5062(2) 0.2261(4) 0.0309(12) Uani 1 1 d . . . . .
C38 C 0.19275(19) 0.50784(19) 0.2347(4) 0.061(2) Uani 1 1 d G . . . .
C39 C 0.1906(2) 0.54516(19) 0.2812(4) 0.091(3) Uani 1 1 d G . . . .
H39 H 0.2199 0.5693 0.3091 0.109 Uiso 1 1 calc R U . . .
C40 C 0.1454(3) 0.5472(2) 0.2869(5) 0.097(4) Uani 1 1 d G . . . .
H40 H 0.1439 0.5727 0.3187 0.117 Uiso 1 1 calc R U . . .
C41 C 0.1024(2) 0.5119(3) 0.2461(5) 0.123(5) Uani 1 1 d G . . . .
H41 H 0.0715 0.5133 0.2500 0.148 Uiso 1 1 calc R U . . .
C42 C 0.1046(2) 0.4746(3) 0.1996(4) 0.122(5) Uani 1 1 d G . . . .
H42 H 0.0752 0.4505 0.1717 0.146 Uiso 1 1 calc R U . . .
C43 C 0.1497(2) 0.4726(2) 0.1938(4) 0.080(3) Uani 1 1 d G . . . .
H43 H 0.1512 0.4471 0.1620 0.096 Uiso 1 1 calc R U . . .
O19 O 0.32305(14) 0.34950(13) 0.2345(2) 0.0274(8) Uani 1 1 d . . . . .
O20 O 0.39561(14) 0.30707(13) 0.2499(2) 0.0245(7) Uani 1 1 d . . . . .
C44 C 0.3493(2) 0.30931(18) 0.2421(3) 0.0223(10) Uani 1 1 d . . . . .
C45 C 0.3256(2) 0.2595(2) 0.2470(3) 0.0271(11) Uani 1 1 d . . . . .
C46 C 0.2703(2) 0.2586(2) 0.2240(3) 0.0323(12) Uani 1 1 d . . . . .
H46 H 0.2483 0.2888 0.2048 0.039 Uiso 1 1 calc R U . . .
C47 C 0.2479(3) 0.2133(2) 0.2295(4) 0.0397(14) Uani 1 1 d . . . . .
H47 H 0.2102 0.2124 0.2132 0.048 Uiso 1 1 calc R U . . .
C48 C 0.2793(3) 0.1700(2) 0.2581(4) 0.0415(15) Uani 1 1 d . . . . .
H48 H 0.2638 0.1391 0.2619 0.050 Uiso 1 1 calc R U . . .
C49 C 0.3346(3) 0.1712(2) 0.2818(4) 0.0431(15) Uani 1 1 d . . . . .
H49 H 0.3567 0.1411 0.3021 0.052 Uiso 1 1 calc R U . . .
C50 C 0.3573(2) 0.2164(2) 0.2759(4) 0.0361(13) Uani 1 1 d . . . . .
H50 H 0.3949 0.2171 0.2919 0.043 Uiso 1 1 calc R U . . .
O61 O 0.5156(2) 0.2562(3) 0.0784(3) 0.0796(19) Uani 1 1 d D . . . .
H611 H 0.512(4) 0.275(3) 0.116(5) 0.119 Uiso 1 1 d D U . . .
H612 H 0.482(2) 0.262(4) 0.029(4) 0.119 Uiso 1 1 d D U . . .
O62 O 0.41137(18) 0.73662(16) 0.4386(2) 0.0415(10) Uani 1 1 d D . . . .
H62 H 0.3951 0.7183 0.3977 0.062 Uiso 1 1 calc R U . . .
C62 C 0.3888(4) 0.7877(3) 0.4183(5) 0.069(2) Uani 1 1 d D . . . .
H62A H 0.4029 0.8074 0.4669 0.104 Uiso 1 1 calc R U . . .
H62B H 0.3481 0.7860 0.3876 0.104 Uiso 1 1 calc R U . . .
H62C H 0.4000 0.8044 0.3866 0.104 Uiso 1 1 calc R U . . .
O63A O 0.4230(5) 0.1536(5) 0.1946(7) 0.079(3) Uiso 0.5 1 d D U P A 1
O63B O 0.4154(7) 0.1494(6) 0.1211(10) 0.115(5) Uiso 0.5 1 d D U P A 2
C63 C 0.4188(5) 0.2009(4) 0.1598(7) 0.104(4) Uani 1 1 d D U . . .
O64A O 0.0808(8) 0.5864(8) -0.0122(11) 0.136(6) Uiso 0.5 1 d D . P B 1
C64A C 0.1412(9) 0.5824(11) 0.0490(14) 0.087(7) Uiso 0.5 1 d D . P B 1
O64B O 0.1572(11) 0.5904(11) 0.0442(16) 0.168(11) Uiso 0.5 1 d . . P C 2
O65A O 0.5149(7) 0.1589(6) 0.1290(10) 0.109(5) Uiso 0.5 1 d . . P D 1
O65B O 0.5171(7) 0.1480(6) 0.0742(11) 0.122(5) Uiso 0.5 1 d D . P E 2
C65B C 0.5048(10) 0.0986(8) 0.0280(13) 0.102(7) Uiso 0.5 1 d D . P E 2
O66 O 0.0296(12) 0.5467(10) -0.1724(16) 0.224(12) Uiso 0.5 1 d D . P F -1
C66 C -0.0009(11) 0.5916(9) -0.2232(13) 0.105(7) Uiso 0.5 1 d D . P F -1

loop_
_atom_site_aniso_label
_atom_site_aniso_U_11
_atom_site_aniso_U_22
_atom_site_aniso_U_33
_atom_site_aniso_U_23
_atom_site_aniso_U_13
_atom_site_aniso_U_12
Tb1 0.02090(17) 0.02503(18) 0.0319(2) 0.000 0.01993(15) 0.000
Tb2 0.01874(12) 0.01939(13) 0.03039(14) -0.00195(9) 0.01729(11) 0.00014(8)
Fe1 0.0214(3) 0.0209(3) 0.0301(4) 0.0011(3) 0.0188(3) 0.0006(3)
Fe2 0.0220(3) 0.0204(3) 0.0299(4) 0.0004(3) 0.0188(3) 0.0011(3)
Fe3 0.0190(3) 0.0177(3) 0.0283(4) -0.0016(3) 0.0175(3) -0.0010(3)
O1 0.0214(17) 0.0264(18) 0.0281(18) 0.0034(15) 0.0156(15) -0.0011(14)
C1 0.030(3) 0.042(3) 0.033(3) 0.004(3) 0.017(3) -0.005(2)
O2 0.0230(17) 0.0243(18) 0.0326(19) 0.0000(15) 0.0200(16) 0.0022(14)
C2 0.065(5) 0.043(4) 0.132(7) -0.035(4) 0.085(5) -0.018(3)
O3 0.0232(17) 0.0268(18) 0.0317(19) -0.0015(15) 0.0199(16) -0.0016(14)
C3 0.047(4) 0.041(3) 0.035(3) -0.002(3) 0.025(3) 0.005(3)
O4 0.0204(17) 0.0250(18) 0.0299(19) -0.0084(15) 0.0154(15) -0.0026(14)
C4 0.025(3) 0.053(4) 0.040(3) -0.012(3) 0.016(3) 0.000(3)
O5 0.021(2) 0.020(2) 0.031(3) 0.000 0.017(2) 0.000
C5 0.097(8) 0.025(5) 0.138(11) 0.000 0.104(9) 0.000
O6 0.0228(17) 0.0261(18) 0.0281(18) 0.0033(15) 0.0179(15) 0.0031(14)
C6 0.026(2) 0.023(2) 0.029(3) 0.006(2) 0.020(2) 0.008(2)
C7 0.028(3) 0.025(3) 0.037(3) 0.001(2) 0.023(2) 0.004(2)
C8 0.037(3) 0.037(3) 0.036(3) 0.012(2) 0.026(3) 0.008(2)
C9 0.037(3) 0.048(4) 0.038(3) 0.013(3) 0.025(3) 0.010(3)
C10 0.028(3) 0.037(3) 0.033(3) 0.007(2) 0.016(2) 0.009(2)
C11 0.029(3) 0.029(3) 0.033(3) 0.002(2) 0.021(2) 0.002(2)
C12 0.020(2) 0.027(3) 0.037(3) 0.001(2) 0.016(2) 0.001(2)
N1 0.023(2) 0.017(2) 0.038(2) 0.0065(18) 0.022(2) 0.0044(16)
O7 0.0228(17) 0.0220(17) 0.040(2) 0.0055(15) 0.0210(17) 0.0007(14)
O8 0.0280(19) 0.033(2) 0.039(2) 0.0053(16) 0.0256(18) 0.0010(15)
C13 0.040(3) 0.080(5) 0.050(4) 0.021(4) 0.033(3) -0.006(3)
O9 0.0225(17) 0.0250(18) 0.0289(18) -0.0007(14) 0.0195(15) 0.0017(14)
C14 0.021(2) 0.023(2) 0.028(3) 0.001(2) 0.017(2) -0.0002(19)
C15 0.021(2) 0.026(3) 0.032(3) 0.000(2) 0.018(2) 0.0011(19)
C16 0.042(3) 0.023(3) 0.041(3) 0.005(2) 0.031(3) 0.002(2)
C17 0.049(3) 0.036(3) 0.034(3) 0.000(2) 0.033(3) 0.001(3)
C18 0.046(3) 0.029(3) 0.037(3) -0.006(2) 0.035(3) -0.002(2)
C19 0.029(3) 0.024(3) 0.033(3) -0.002(2) 0.023(2) -0.002(2)
C20 0.033(3) 0.025(3) 0.038(3) -0.004(2) 0.028(3) 0.001(2)
N2 0.030(2) 0.019(2) 0.039(3) -0.0006(18) 0.027(2) 0.0013(17)
O10 0.037(2) 0.0175(17) 0.043(2) 0.0001(15) 0.0317(18) -0.0002(15)
O11 0.035(2) 0.0177(16) 0.0310(19) 0.0013(14) 0.0227(17) 0.0010(14)
C21 0.071(4) 0.023(3) 0.037(3) 0.004(2) 0.030(3) 0.008(3)
O12 0.0203(16) 0.0177(16) 0.0263(18) -0.0033(13) 0.0142(15) -0.0016(13)
C22 0.025(2) 0.019(2) 0.030(3) -0.001(2) 0.019(2) -0.0012(19)
C23 0.024(3) 0.028(3) 0.036(3) -0.004(2) 0.018(2) 0.001(2)
C24 0.019(3) 0.048(4) 0.045(3) -0.013(3) 0.015(3) -0.001(2)
C25 0.028(3) 0.049(4) 0.044(4) -0.024(3) 0.016(3) -0.008(3)
C26 0.032(3) 0.041(3) 0.034(3) -0.010(3) 0.021(3) 0.000(2)
C27 0.026(2) 0.023(2) 0.029(3) -0.001(2) 0.019(2) -0.003(2)
C28 0.030(3) 0.020(2) 0.032(3) -0.004(2) 0.023(2) -0.006(2)
N3 0.0195(19) 0.019(2) 0.032(2) -0.0004(17) 0.0186(18) -0.0006(15)
O13 0.0198(16) 0.0282(19) 0.036(2) -0.0034(15) 0.0219(16) -0.0011(14)
O14 0.0201(18) 0.040(2) 0.040(2) -0.0103(18) 0.0171(17) 0.0024(16)
C29 0.021(3) 0.091(6) 0.057(4) -0.032(4) 0.014(3) 0.006(3)
O15 0.0295(19) 0.0230(18) 0.044(2) 0.0015(16) 0.0274(18) 0.0002(15)
O16 0.035(2) 0.0218(18) 0.049(2) 0.0012(16) 0.0332(19) 0.0002(15)
C30 0.028(3) 0.025(3) 0.031(3) -0.001(2) 0.020(2) 0.002(2)
C31 0.028(3) 0.020(3) 0.046(3) -0.008(2) 0.021(3) -0.002(2)
C32 0.039(3) 0.032(3) 0.054(4) 0.005(3) 0.025(3) 0.005(3)
C33 0.057(5) 0.038(4) 0.083(6) 0.016(4) 0.033(4) 0.013(3)
C34 0.056(5) 0.041(4) 0.081(6) 0.004(4) 0.027(4) 0.021(3)
C35 0.037(3) 0.047(4) 0.083(5) -0.015(4) 0.032(4) 0.009(3)
C36 0.038(3) 0.039(3) 0.063(4) -0.015(3) 0.033(3) -0.003(3)
O17 0.0290(19) 0.0276(19) 0.052(2) 0.0074(17) 0.0321(19) 0.0089(15)
O18 0.0206(17) 0.0286(19) 0.036(2) 0.0004(16) 0.0202(16) -0.0013(14)
C37 0.025(3) 0.026(3) 0.049(3) 0.009(2) 0.025(3) 0.006(2)
C38 0.058(4) 0.045(4) 0.103(6) 0.024(4) 0.059(5) 0.016(3)
C39 0.120(8) 0.052(5) 0.170(10) 0.033(6) 0.124(8) 0.033(5)
C40 0.131(9) 0.053(5) 0.193(12) 0.013(6) 0.143(9) 0.007(6)
C41 0.106(9) 0.094(8) 0.235(16) 0.045(9) 0.135(11) 0.038(7)
C42 0.064(6) 0.131(10) 0.198(13) 0.052(10) 0.091(8) 0.016(7)
C43 0.046(4) 0.087(7) 0.110(7) 0.024(6) 0.046(5) -0.002(4)
O19 0.0269(18) 0.0221(18) 0.042(2) -0.0034(15) 0.0247(17) -0.0024(14)
O20 0.0248(17) 0.0196(17) 0.0342(19) 0.0004(15) 0.0199(16) -0.0035(13)
C44 0.025(2) 0.020(2) 0.026(3) -0.0037(19) 0.017(2) -0.0109(19)
C45 0.033(3) 0.026(3) 0.034(3) -0.009(2) 0.026(2) -0.013(2)
C46 0.034(3) 0.034(3) 0.044(3) -0.009(2) 0.032(3) -0.011(2)
C47 0.044(3) 0.035(3) 0.060(4) -0.019(3) 0.041(3) -0.020(3)
C48 0.053(4) 0.032(3) 0.056(4) -0.011(3) 0.041(3) -0.022(3)
C49 0.054(4) 0.021(3) 0.061(4) 0.002(3) 0.037(3) -0.006(3)
C50 0.035(3) 0.029(3) 0.044(3) 0.000(3) 0.023(3) -0.007(2)
O61 0.055(3) 0.108(5) 0.058(3) -0.030(3) 0.022(3) 0.025(3)
O62 0.052(3) 0.039(2) 0.037(2) -0.0029(19) 0.027(2) -0.005(2)
C62 0.075(6) 0.070(6) 0.078(6) 0.003(5) 0.052(5) -0.001(4)
C63 0.118(9) 0.084(7) 0.136(10) 0.024(7) 0.087(8) 0.028(6)

loop_
_atom_type_symbol
_atom_type_description
_atom_type_scat_dispersion_real
_atom_type_scat_dispersion_imag
_atom_type_scat_source
C C 0.0033 0.0016 'International Tables Vol C Tables 4.2.6.8 and 6.1.1.4'
H H 0.0000 0.0000 'International Tables Vol C Tables 4.2.6.8 and 6.1.1.4'
N N 0.0061 0.0033 'International Tables Vol C Tables 4.2.6.8 and 6.1.1.4'
O O 0.0106 0.0060 'International Tables Vol C Tables 4.2.6.8 and 6.1.1.4'
Fe Fe 0.3463 0.8444 'International Tables Vol C Tables 4.2.6.8 and 6.1.1.4'
Tb Tb -0.1723 4.1537 'International Tables Vol C Tables 4.2.6.8 and 6.1.1.4'

loop_
_geom_angle_atom_site_label_1
_geom_angle_atom_site_label_2
_geom_angle_atom_site_label_3
_geom_angle
_geom_angle_site_symmetry_1
_geom_angle_site_symmetry_3
O1 Tb1 O1 104.94(18) 2_655 .
O1 Tb1 O15 149.47(13) 2_655 .
O1 Tb1 O15 88.07(12) . .
O1 Tb1 O15 88.07(12) 2_655 2_655
O1 Tb1 O15 149.47(13) . 2_655
O15 Tb1 O15 94.41(17) . 2_655
O1 Tb1 O6 86.11(11) 2_655 .
O1 Tb1 O6 66.34(12) . .
O15 Tb1 O6 73.83(12) . .
O15 Tb1 O6 143.29(12) 2_655 .
O1 Tb1 O6 66.35(12) 2_655 2_655
O1 Tb1 O6 86.11(11) . 2_655
O15 Tb1 O6 143.29(12) . 2_655
O15 Tb1 O6 73.83(12) 2_655 2_655
O6 Tb1 O6 134.71(16) . 2_655
O1 Tb1 O8 130.63(12) 2_655 2_655
O1 Tb1 O8 74.44(12) . 2_655
O15 Tb1 O8 79.16(12) . 2_655
O15 Tb1 O8 76.17(12) 2_655 2_655
O6 Tb1 O8 132.44(11) . 2_655
O6 Tb1 O8 64.36(11) 2_655 2_655
O1 Tb1 O8 74.44(12) 2_655 .
O1 Tb1 O8 130.63(12) . .
O15 Tb1 O8 76.17(12) . .
O15 Tb1 O8 79.16(12) 2_655 .
O6 Tb1 O8 64.36(11) . .
O6 Tb1 O8 132.43(11) 2_655 .
O8 Tb1 O8 143.36(17) 2_655 .
O1 Tb1 Fe1 106.97(9) 2_655 .
O1 Tb1 Fe1 33.19(8) . .
O15 Tb1 Fe1 69.40(8) . .
O15 Tb1 Fe1 163.66(8) 2_655 .
O6 Tb1 Fe1 36.03(8) . .
O6 Tb1 Fe1 117.66(8) 2_655 .
O8 Tb1 Fe1 97.78(8) 2_655 .
O8 Tb1 Fe1 98.39(8) . .
O1 Tb1 Fe1 33.19(8) 2_655 2_655
O1 Tb1 Fe1 106.97(9) . 2_655
O15 Tb1 Fe1 163.66(8) . 2_655
O15 Tb1 Fe1 69.40(8) 2_655 2_655
O6 Tb1 Fe1 117.66(8) . 2_655
O6 Tb1 Fe1 36.03(8) 2_655 2_655
O8 Tb1 Fe1 98.39(8) 2_655 2_655
O8 Tb1 Fe1 97.78(8) . 2_655
Fe1 Tb1 Fe1 126.85(3) . 2_655
O4 Tb2 O3 110.68(12) . .
O4 Tb2 O19 85.39(12) . .
O3 Tb2 O19 151.47(13) . .
O4 Tb2 O18 150.13(12) . .
O3 Tb2 O18 81.18(12) . .
O19 Tb2 O18 96.54(12) . .
O4 Tb2 O9 83.63(11) . .
O3 Tb2 O9 68.86(12) . .
O19 Tb2 O9 138.33(12) . .
O18 Tb2 O9 75.16(11) . .
O4 Tb2 O12 67.18(11) . .
O3 Tb2 O12 90.18(11) . .
O19 Tb2 O12 74.08(11) . .
O18 Tb2 O12 142.00(11) . .
O9 Tb2 O12 135.47(11) . .
O4 Tb2 O14 130.76(11) . .
O3 Tb2 O14 78.66(13) . .
O19 Tb2 O14 73.12(13) . .
O18 Tb2 O14 77.52(12) . .
O9 Tb2 O14 140.06(12) . .
O12 Tb2 O14 64.49(11) . .
O4 Tb2 O11 75.02(12) . .
O3 Tb2 O11 132.06(11) . .
O19 Tb2 O11 73.81(12) . .
O18 Tb2 O11 76.95(12) . .
O9 Tb2 O11 64.52(11) . .
O12 Tb2 O11 131.60(11) . .
O14 Tb2 O11 135.06(12) . .
O4 Tb2 Fe2 105.65(9) . .
O3 Tb2 Fe2 33.64(9) . .
O19 Tb2 Fe2 164.67(8) . .
O18 Tb2 Fe2 68.56(8) . .
O9 Tb2 Fe2 36.55(8) . .
O12 Tb2 Fe2 119.73(8) . .
O14 Tb2 Fe2 105.73(9) . .
O11 Tb2 Fe2 98.42(8) . .
O4 Tb2 Fe3 32.90(8) . .
O3 Tb2 Fe3 111.53(8) . .
O19 Tb2 Fe3 69.13(8) . .
O18 Tb2 Fe3 165.66(9) . .
O9 Tb2 Fe3 114.95(8) . .
O12 Tb2 Fe3 36.43(8) . .
O14 Tb2 Fe3 97.95(8) . .
O11 Tb2 Fe3 97.78(8) . .
Fe2 Tb2 Fe3 125.706(17) . .
O1 Fe1 O10 101.23(15) . .
O1 Fe1 O2 91.30(14) . .
O10 Fe1 O2 87.33(14) . .
O1 Fe1 O6 79.74(14) . .
O10 Fe1 O6 169.00(14) . .
O2 Fe1 O6 103.63(14) . .
O1 Fe1 O16 98.55(15) . .
O10 Fe1 O16 82.77(14) . .
O2 Fe1 O16 167.20(14) . .
O6 Fe1 O16 86.25(14) . .
O1 Fe1 N1 159.26(15) . .
O10 Fe1 N1 96.41(16) . .
O2 Fe1 N1 78.64(15) . .
O6 Fe1 N1 85.03(15) . .
O16 Fe1 N1 94.38(15) . .
O1 Fe1 Tb1 39.54(10) . .
O10 Fe1 Tb1 132.57(11) . .
O2 Fe1 Tb1 112.51(9) . .
O6 Fe1 Tb1 43.89(10) . .
O16 Fe1 Tb1 80.24(10) . .
N1 Fe1 Tb1 128.69(11) . .
O7 Fe2 O3 101.43(15) . .
O7 Fe2 O2 88.80(14) . .
O3 Fe2 O2 94.77(14) . .
O7 Fe2 O17 84.09(14) . .
O3 Fe2 O17 95.52(15) . .
O2 Fe2 O17 168.48(14) . .
O7 Fe2 O9 168.44(14) . .
O3 Fe2 O9 82.13(14) . .
O2 Fe2 O9 101.94(14) . .
O17 Fe2 O9 84.62(14) . .
O7 Fe2 N2 93.66(16) . .
O3 Fe2 N2 163.04(16) . .
O2 Fe2 N2 77.70(15) . .
O17 Fe2 N2 93.68(16) . .
O9 Fe2 N2 84.59(15) . .
O7 Fe2 Tb2 136.09(11) . .
O3 Fe2 Tb2 40.04(10) . .
O2 Fe2 Tb2 110.08(10) . .
O17 Fe2 Tb2 81.23(10) . .
O9 Fe2 Tb2 43.78(9) . .
N2 Fe2 Tb2 128.31(12) . .
O4 Fe3 O13 104.88(15) . 2_655
O4 Fe3 O5 92.08(14) . .
O13 Fe3 O5 87.39(12) 2_655 .
O4 Fe3 O12 80.90(13) . .
O13 Fe3 O12 165.31(13) 2_655 .
O5 Fe3 O12 106.09(12) . .
O4 Fe3 O20 96.37(14) . .
O13 Fe3 O20 80.47(13) 2_655 .
O5 Fe3 O20 166.64(14) . .
O12 Fe3 O20 85.51(13) . .
O4 Fe3 N3 160.25(16) . .
O13 Fe3 N3 92.72(15) 2_655 .
O5 Fe3 N3 79.61(13) . .
O12 Fe3 N3 84.22(14) . .
O20 Fe3 N3 95.34(14) . .
O4 Fe3 Tb2 39.32(10) . .
O13 Fe3 Tb2 135.68(10) 2_655 .
O5 Fe3 Tb2 112.81(11) . .
O12 Fe3 Tb2 44.34(9) . .
O20 Fe3 Tb2 80.05(10) . .
N3 Fe3 Tb2 128.44(11) . .
C1 O1 Fe1 120.8(3) . .
C1 O1 Tb1 131.9(3) . .
Fe1 O1 Tb1 107.27(15) . .
O1 C1 H1A 109.5 . .
O1 C1 H1B 109.5 . .
H1A C1 H1B 109.5 . .
O1 C1 H1C 109.5 . .
H1A C1 H1C 109.5 . .
H1B C1 H1C 109.5 . .
C2 O2 Fe2 124.7(3) . .
C2 O2 Fe1 117.4(4) . .
Fe2 O2 Fe1 109.37(15) . .
O2 C2 H2A 109.5 . .
O2 C2 H2B 109.5 . .
H2A C2 H2B 109.5 . .
O2 C2 H2C 109.5 . .
H2A C2 H2C 109.5 . .
H2B C2 H2C 109.5 . .
C3 O3 Fe2 115.8(3) . .
C3 O3 Tb2 131.0(3) . .
Fe2 O3 Tb2 106.32(15) . .
O3 C3 H3A 109.5 . .
O3 C3 H3B 109.5 . .
H3A C3 H3B 109.5 . .
O3 C3 H3C 109.5 . .
H3A C3 H3C 109.5 . .
H3B C3 H3C 109.5 . .
C4 O4 Fe3 119.4(3) . .
C4 O4 Tb2 132.2(3) . .
Fe3 O4 Tb2 107.78(15) . .
O4 C4 H4A 109.5 . .
O4 C4 H4B 109.5 . .
H4A C4 H4B 109.5 . .
O4 C4 H4C 109.5 . .
H4A C4 H4C 109.5 . .
H4B C4 H4C 109.5 . .
C5 O5 Fe3 124.76(11) . .
C5 O5 Fe3 124.76(11) . 2_655
Fe3 O5 Fe3 110.5(2) . 2_655
O5 C5 H5A 109.5 . .
O5 C5 H5B 109.5 . .
H5A C5 H5B 109.5 . .
O5 C5 H5C 109.5 . .
H5A C5 H5C 109.5 . .
H5B C5 H5C 109.5 . .
C6 O6 Fe1 126.7(3) . .
C6 O6 Tb1 122.3(3) . .
Fe1 O6 Tb1 100.07(14) . .
O6 C6 C11 123.7(4) . .
O6 C6 C7 118.7(4) . .
C11 C6 C7 117.6(5) . .
C8 C7 O8 124.1(5) . .
C8 C7 C6 122.2(5) . .
O8 C7 C6 113.7(4) . .
C7 C8 C9 119.0(5) . .
C7 C8 H8 120.5 . .
C9 C8 H8 120.5 . .
C10 C9 C8 120.5(5) . .
C10 C9 H9 119.8 . .
C8 C9 H9 119.8 . .
C9 C10 C11 120.9(5) . .
C9 C10 H10 119.5 . .
C11 C10 H10 119.5 . .
C10 C11 C6 119.8(5) . .
C10 C11 C12 117.3(5) . .
C6 C11 C12 122.9(5) . .
N1 C12 C11 123.6(5) . .
N1 C12 H12 118.2 . .
C11 C12 H12 118.2 . .
C12 N1 O7 116.3(4) . .
C12 N1 Fe1 129.7(3) . .
O7 N1 Fe1 113.6(3) . .
N1 O7 Fe2 114.6(3) . .
C7 O8 C13 115.8(4) . .
C7 O8 Tb1 118.8(3) . .
C13 O8 Tb1 125.2(3) . .
O8 C13 H13A 109.5 . .
O8 C13 H13B 109.5 . .
H13A C13 H13B 109.5 . .
O8 C13 H13C 109.5 . .
H13A C13 H13C 109.5 . .
H13B C13 H13C 109.5 . .
C14 O9 Fe2 124.2(3) . .
C14 O9 Tb2 121.6(3) . .
Fe2 O9 Tb2 99.68(14) . .
O9 C14 C15 119.1(4) . .
O9 C14 C19 123.3(4) . .
C15 C14 C19 117.6(5) . .
C16 C15 O11 122.7(5) . .
C16 C15 C14 122.3(5) . .
O11 C15 C14 114.9(4) . .
C17 C16 C15 119.5(5) . .
C17 C16 H16 120.3 . .
C15 C16 H16 120.3 . .
C18 C17 C16 119.9(5) . .
C18 C17 H17 120.1 . .
C16 C17 H17 120.1 . .
C17 C18 C19 121.3(5) . .
C17 C18 H18 119.4 . .
C19 C18 H18 119.4 . .
C18 C19 C14 119.4(5) . .
C18 C19 C20 116.7(5) . .
C14 C19 C20 123.7(5) . .
N2 C20 C19 122.8(5) . .
N2 C20 H20 118.6 . .
C19 C20 H20 118.6 . .
C20 N2 O10 116.0(4) . .
C20 N2 Fe2 128.4(4) . .
O10 N2 Fe2 115.6(3) . .
N2 O10 Fe1 115.0(3) . .
C15 O11 C21 115.1(4) . .
C15 O11 Tb2 116.7(3) . .
C21 O11 Tb2 127.4(3) . .
O11 C21 H21A 109.5 . .
O11 C21 H21B 109.5 . .
H21A C21 H21B 109.5 . .
O11 C21 H21C 109.5 . .
H21A C21 H21C 109.5 . .
H21B C21 H21C 109.5 . .
C22 O12 Fe3 122.7(3) . .
C22 O12 Tb2 120.0(3) . .
Fe3 O12 Tb2 99.24(13) . .
O12 C22 C23 119.4(4) . .
O12 C22 C27 123.6(4) . .
C23 C22 C27 116.9(4) . .
C24 C23 O14 123.8(5) . .
C24 C23 C22 121.9(5) . .
O14 C23 C22 114.3(4) . .
C23 C24 C25 120.0(5) . .
C23 C24 H24 120.0 . .
C25 C24 H24 120.0 . .
C26 C25 C24 119.7(5) . .
C26 C25 H25 120.2 . .
C24 C25 H25 120.2 . .
C25 C26 C27 121.2(5) . .
C25 C26 H26 119.4 . .
C27 C26 H26 119.4 . .
C26 C27 C22 120.2(5) . .
C26 C27 C28 116.8(4) . .
C22 C27 C28 122.9(4) . .
N3 C28 C27 123.4(4) . .
N3 C28 H28A 118.3 . .
C27 C28 H28A 118.3 . .
C28 N3 O13 116.4(4) . .
C28 N3 Fe3 127.9(3) . .
O13 N3 Fe3 115.7(3) . .
N3 O13 Fe3 116.5(3) . 2_655
C23 O14 C29 115.8(4) . .
C23 O14 Tb2 117.3(3) . .
C29 O14 Tb2 125.9(3) . .
O14 C29 H29A 109.5 . .
O14 C29 H29B 109.5 . .
H29A C29 H29B 109.5 . .
O14 C29 H29C 109.5 . .
H29A C29 H29C 109.5 . .
H29B C29 H29C 109.5 . .
C30 O15 Tb1 133.0(3) . .
C30 O16 Fe1 128.3(3) . .
O15 C30 O16 125.0(5) . .
O15 C30 C31 118.0(5) . .
O16 C30 C31 117.0(4) . .
C36 C31 C32 118.9(5) . .
C36 C31 C30 121.3(5) . .
C32 C31 C30 119.7(5) . .
C33 C32 C31 120.0(6) . .
C33 C32 H32 120.0 . .
C31 C32 H32 120.0 . .
C34 C33 C32 120.5(7) . .
C34 C33 H33 119.7 . .
C32 C33 H33 119.7 . .
C33 C34 C35 120.3(7) . .
C33 C34 H34 119.8 . .
C35 C34 H34 119.8 . .
C34 C35 C36 119.5(7) . .
C34 C35 H35 120.2 . .
C36 C35 H35 120.2 . .
C31 C36 C35 120.6(7) . .
C31 C36 H36 119.7 . .
C35 C36 H36 119.7 . .
C37 O17 Fe2 129.0(3) . .
C37 O18 Tb2 134.1(3) . .
O17 C37 O18 126.5(5) . .
O17 C37 C38 115.0(4) . .
O18 C37 C38 118.5(4) . .
C39 C38 C43 120.0 . .
C39 C38 C37 120.4(4) . .
C43 C38 C37 119.5(4) . .
C38 C39 C40 120.0 . .
C38 C39 H39 120.0 . .
C40 C39 H39 120.0 . .
C41 C40 C39 120.0 . .
C41 C40 H40 120.0 . .
C39 C40 H40 120.0 . .
C42 C41 C40 120.0 . .
C42 C41 H41 120.0 . .
C40 C41 H41 120.0 . .
C43 C42 C41 120.0 . .
C43 C42 H42 120.0 . .
C41 C42 H42 120.0 . .
C42 C43 C38 120.0 . .
C42 C43 H43 120.0 . .
C38 C43 H43 120.0 . .
C44 O19 Tb2 135.4(3) . .
C44 O20 Fe3 129.4(3) . .
O19 C44 O20 125.9(4) . .
O19 C44 C45 117.3(4) . .
O20 C44 C45 116.8(4) . .
C50 C45 C46 120.0(5) . .
C50 C45 C44 121.2(5) . .
C46 C45 C44 118.7(5) . .
C47 C46 C45 119.6(6) . .
C47 C46 H46 120.2 . .
C45 C46 H46 120.2 . .
C48 C47 C46 120.6(5) . .
C48 C47 H47 119.7 . .
C46 C47 H47 119.7 . .
C47 C48 C49 119.7(5) . .
C47 C48 H48 120.2 . .
C49 C48 H48 120.2 . .
C50 C49 C48 120.2(6) . .
C50 C49 H49 119.9 . .
C48 C49 H49 119.9 . .
C45 C50 C49 119.9(5) . .
C45 C50 H50 120.0 . .
C49 C50 H50 120.0 . .
H611 O61 H612 105(9) . .
C62 O62 H62 109.5 . .
O62 C62 H62A 109.5 . .
O62 C62 H62B 109.5 . .
H62A C62 H62B 109.5 . .
O62 C62 H62C 109.5 . .
H62A C62 H62C 109.5 . .
H62B C62 H62C 109.5 . .

loop_
_geom_bond_atom_site_label_1
_geom_bond_atom_site_label_2
_geom_bond_distance
_geom_bond_site_symmetry_2
Tb1 O1 2.269(3) 2_655
Tb1 O1 2.269(3) .
Tb1 O15 2.327(3) .
Tb1 O15 2.327(3) 2_655
Tb1 O6 2.397(3) .
Tb1 O6 2.397(3) 2_655
Tb1 O8 2.522(4) 2_655
Tb1 O8 2.522(4) .
Tb1 Fe1 3.4036(7) .
Tb1 Fe1 3.4036(7) 2_655
Tb2 O4 2.275(3) .
Tb2 O3 2.283(3) .
Tb2 O19 2.295(3) .
Tb2 O18 2.335(3) .
Tb2 O9 2.391(3) .
Tb2 O12 2.421(3) .
Tb2 O14 2.532(4) .
Tb2 O11 2.547(3) .
Tb2 Fe2 3.4063(8) .
Tb2 Fe3 3.4192(7) .
Fe1 O1 1.951(3) .
Fe1 O10 1.970(3) .
Fe1 O2 2.001(3) .
Fe1 O6 2.034(3) .
Fe1 O16 2.058(4) .
Fe1 N1 2.104(4) .
Fe2 O7 1.962(3) .
Fe2 O3 1.966(3) .
Fe2 O2 1.991(3) .
Fe2 O17 2.056(3) .
Fe2 O9 2.058(3) .
Fe2 N2 2.118(4) .
Fe3 O4 1.950(3) .
Fe3 O13 1.980(3) 2_655
Fe3 O5 2.003(3) .
Fe3 O12 2.057(3) .
Fe3 O20 2.071(3) .
Fe3 N3 2.103(4) .
O1 C1 1.408(6) .
C1 H1A 0.9800 .
C1 H1B 0.9800 .
C1 H1C 0.9800 .
O2 C2 1.399(7) .
C2 H2A 0.9800 .
C2 H2B 0.9800 .
C2 H2C 0.9800 .
O3 C3 1.426(7) .
C3 H3A 0.9800 .
C3 H3B 0.9800 .
C3 H3C 0.9800 .
O4 C4 1.423(7) .
C4 H4A 0.9800 .
C4 H4B 0.9800 .
C4 H4C 0.9800 .
O5 C5 1.370(10) .
O5 Fe3 2.003(3) 2_655
C5 H5A 0.9800 .
C5 H5B 0.9800 .
C5 H5C 0.9800 .
O6 C6 1.347(6) .
C6 C11 1.409(7) .
C6 C7 1.410(7) .
C7 C8 1.364(8) .
C7 O8 1.397(6) .
C8 C9 1.397(8) .
C8 H8 0.9500 .
C9 C10 1.368(8) .
C9 H9 0.9500 .
C10 C11 1.390(7) .
C10 H10 0.9500 .
C11 C12 1.464(7) .
C12 N1 1.273(7) .
C12 H12 0.9500 .
N1 O7 1.376(5) .
O8 C13 1.440(6) .
C13 H13A 0.9800 .
C13 H13B 0.9800 .
C13 H13C 0.9800 .
O9 C14 1.347(6) .
C14 C15 1.396(7) .
C14 C19 1.420(7) .
C15 C16 1.388(7) .
C15 O11 1.390(6) .
C16 C17 1.383(8) .
C16 H16 0.9500 .
C17 C18 1.382(8) .
C17 H17 0.9500 .
C18 C19 1.398(7) .
C18 H18 0.9500 .
C19 C20 1.461(7) .
C20 N2 1.287(7) .
C20 H20 0.9500 .
N2 O10 1.364(5) .
O11 C21 1.449(6) .
C21 H21A 0.9800 .
C21 H21B 0.9800 .
C21 H21C 0.9800 .
O12 C22 1.344(6) .
C22 C23 1.410(7) .
C22 C27 1.412(7) .
C23 C24 1.375(8) .
C23 O14 1.391(6) .
C24 C25 1.390(8) .
C24 H24 0.9500 .
C25 C26 1.368(8) .
C25 H25 0.9500 .
C26 C27 1.396(7) .
C26 H26 0.9500 .
C27 C28 1.458(7) .
C28 N3 1.283(6) .
C28 H28A 0.9500 .
N3 O13 1.377(5) .
O13 Fe3 1.980(3) 2_655
O14 C29 1.445(7) .
C29 H29A 0.9800 .
C29 H29B 0.9800 .
C29 H29C 0.9800 .
O15 C30 1.258(6) .
O16 C30 1.275(6) .
C30 C31 1.499(7) .
C31 C36 1.380(8) .
C31 C32 1.399(8) .
C32 C33 1.380(9) .
C32 H32 0.9500 .
C33 C34 1.370(11) .
C33 H33 0.9500 .
C34 C35 1.379(11) .
C34 H34 0.9500 .
C35 C36 1.392(9) .
C35 H35 0.9500 .
C36 H36 0.9500 .
O17 C37 1.256(6) .
O18 C37 1.259(6) .
C37 C38 1.502(6) .
C38 C39 1.3900 .
C38 C43 1.3900 .
C39 C40 1.3900 .
C39 H39 0.9500 .
C40 C41 1.3900 .
C40 H40 0.9500 .
C41 C42 1.3900 .
C41 H41 0.9500 .
C42 C43 1.3900 .
C42 H42 0.9500 .
C43 H43 0.9500 .
O19 C44 1.257(6) .
O20 C44 1.268(6) .
C44 C45 1.503(6) .
C45 C50 1.362(8) .
C45 C46 1.402(7) .
C46 C47 1.387(7) .
C46 H46 0.9500 .
C47 C48 1.362(9) .
C47 H47 0.9500 .
C48 C49 1.395(9) .
C48 H48 0.9500 .
C49 C50 1.393(8) .
C49 H49 0.9500 .
C50 H50 0.9500 .
O61 H611 0.97(3) .
O61 H612 0.93(3) .
O62 C62 1.440(8) .
O62 H62 0.8400 .
C62 H62A 0.9800 .
C62 H62B 0.9800 .
C62 H62C 0.9800 .
O63A C63 1.397(12) .
O63B C63 1.535(13) .
O64A C64A 1.477(16) .
O65B C65B 1.516(15) .
O66 C66 1.484(16) .

loop_
_geom_hbond_atom_site_label_D
_geom_hbond_atom_site_label_H
_geom_hbond_atom_site_label_A
_geom_hbond_distance_DH
_geom_hbond_distance_HA
_geom_hbond_distance_DA
_geom_hbond_angle_DHA
_geom_hbond_site_symmetry_A
O61 H611 O13 0.97(3) 1.89(3) 2.851(6) 168(9) .
O61 H612 O62 0.93(3) 1.84(3) 2.756(7) 169(10) 6_565
O62 H62 O10 0.84 1.96 2.785(5) 165.6 .
